data_4067587
loop_
_publ_author_name
'Wu, Xiang-Hua'
'Liang, Jin Hua'
'Xia, Jian-Long'
'Jin, Shan'
'Yu, Guang-Ao'
'Liu, Sheng Hua'

_publ_section_title
;
 Bimetallic Ruthenium Complexes: Synthesis, Characterization, and the
 Effect of Appending Long Carbon Chains to Their Bridges
;
_journal_issue 5
_journal_name_full Organometallics
_journal_page_first 1150
_journal_paper_doi 10.1021/om901025q
_journal_volume 29
_journal_year 2010
_chemical_formula_sum 'C38 H78 Cl2 O4 P6 Ru2'
_chemical_formula_weight 1057.86
_chemical_name_systematic
; 
 ? 
;
_space_group_IT_number 86
_symmetry_cell_setting tetragonal
_symmetry_space_group_name_Hall '-P 4bc'
_symmetry_space_group_name_H-M 'P 42/n :2'
_atom_sites_solution_hydrogens geom
_atom_sites_solution_primary direct
_atom_sites_solution_secondary difmap
_audit_creation_method SHELXL-97
_cell_angle_alpha 90.00
_cell_angle_beta 90.00
_cell_angle_gamma 90.00
_cell_formula_units_Z 4
_cell_length_a 25.6226(7)
_cell_length_b 25.6226(7)
_cell_length_c 9.6058(5)
_cell_measurement_reflns_used 6941
_cell_measurement_temperature 299(2)
_cell_measurement_theta_max 23.12
_cell_measurement_theta_min 2.25
_cell_volume 6306.4(4)
_computing_cell_refinement 'Bruker SMART'
_computing_data_collection 'Bruker SMART'
_computing_data_reduction 'Bruker SAINT'
_computing_molecular_graphics 'Bruker SHELXTL'
_computing_publication_material 'Bruker SHELXTL'
_computing_structure_refinement 'SHELXL-97 (Sheldrick, 1997)'
_computing_structure_solution 'SHELXS-97 (Sheldrick, 1990)'
_diffrn_ambient_temperature 299(2)
_diffrn_measured_fraction_theta_full 0.922
_diffrn_measured_fraction_theta_max 0.922
_diffrn_measurement_device_type 'CCD area detector'
_diffrn_measurement_method 'phi and omega scans'
_diffrn_radiation_monochromator graphite
_diffrn_radiation_source 'fine-focus sealed tube'
_diffrn_radiation_type MoK\a
_diffrn_radiation_wavelength 0.71073
_diffrn_reflns_av_R_equivalents 0.0977
_diffrn_reflns_av_sigmaI/netI 0.0742
_diffrn_reflns_limit_h_max 31
_diffrn_reflns_limit_h_min -31
_diffrn_reflns_limit_k_max 31
_diffrn_reflns_limit_k_min -27
_diffrn_reflns_limit_l_max 11
_diffrn_reflns_limit_l_min -11
_diffrn_reflns_number 43587
_diffrn_reflns_theta_full 26.00
_diffrn_reflns_theta_max 26.00
_diffrn_reflns_theta_min 1.59
_exptl_absorpt_coefficient_mu 0.743
_exptl_absorpt_correction_T_max 0.9294
_exptl_absorpt_correction_T_min 0.8477
_exptl_absorpt_correction_type none
_exptl_crystal_colour brown
_exptl_crystal_density_diffrn 1.114
_exptl_crystal_density_method 'not measured'
_exptl_crystal_description block
_exptl_crystal_F_000 2200
_exptl_crystal_size_max 0.23
_exptl_crystal_size_mid 0.20
_exptl_crystal_size_min 0.10
_refine_diff_density_max 0.890
_refine_diff_density_min -0.425
_refine_diff_density_rms 0.115
_refine_ls_extinction_method none
_refine_ls_goodness_of_fit_ref 1.000
_refine_ls_hydrogen_treatment constr
_refine_ls_matrix_type full
_refine_ls_number_parameters 261
_refine_ls_number_reflns 5721
_refine_ls_number_restraints 40
_refine_ls_restrained_S_all 1.003
_refine_ls_R_factor_all 0.1199
_refine_ls_R_factor_gt 0.0715
_refine_ls_shift/su_max 3.248
_refine_ls_shift/su_mean 0.122
_refine_ls_structure_factor_coef Fsqd
_refine_ls_weighting_details 'calc w=1/[\s^2^(Fo^2^)+(0.0911P)^2^+0.0000P] where P=(Fo^2^+2Fc^2^)/3'
_refine_ls_weighting_scheme calc
_refine_ls_wR_factor_gt 0.1640
_refine_ls_wR_factor_ref 0.1806
_reflns_number_gt 3362
_reflns_number_total 5721
_reflns_threshold_expression >2sigma(I)
_cod_data_source_file om901025q_si_002.cif
_cod_data_source_block 080415cm
_cod_depositor_comments
;
The following automatic conversions were performed:

'_symmetry_cell_setting' value 'Tetragonal' changed to 'tetragonal'
according to /home/saulius/struct/CIF-dictionaries/cif_core.dic
dictionary named 'cif_core.dic' version 2.4.1 from 2010-06-29.

Automatic conversion script
Id: cif_fix_values 1715 2011-07-08 13:25:40Z adriana 
;
_cod_original_sg_symbol_H-M P42/n
_cod_database_code 4067587

loop_
_symmetry_equiv_pos_as_xyz
'x, y, z'
'-x+1/2, -y+1/2, z'
'-y, x+1/2, z+1/2'
'y+1/2, -x, z+1/2'
'-x, -y, -z'
'x-1/2, y-1/2, -z'
'y, -x-1/2, -z-1/2'
'-y-1/2, x, -z-1/2'

loop_
_atom_site_label
_atom_site_type_symbol
_atom_site_fract_x
_atom_site_fract_y
_atom_site_fract_z
_atom_site_U_iso_or_equiv
_atom_site_adp_type
_atom_site_occupancy
_atom_site_symmetry_multiplicity
_atom_site_calc_flag
_atom_site_refinement_flags
_atom_site_disorder_assembly
_atom_site_disorder_group
Ru1 Ru 0.157368(19) -0.064290(19) 0.07699(4) 0.0528(2) Uani 1 1 d . . .
C1 C 0.2542(3) -0.0372(3) 0.3358(8) 0.107(3) Uani 1 1 d . . .
H1A H 0.2346 -0.0074 0.3657 0.161 Uiso 1 1 calc R . .
H1B H 0.2780 -0.0271 0.2636 0.161 Uiso 1 1 calc R . .
H1C H 0.2734 -0.0511 0.4132 0.161 Uiso 1 1 calc R . .
C2 C 0.1750(3) -0.1072(4) 0.4223(6) 0.100(3) Uani 1 1 d . . .
H2A H 0.1547 -0.1377 0.4014 0.150 Uiso 1 1 calc R . .
H2B H 0.1522 -0.0797 0.4523 0.150 Uiso 1 1 calc R . .
H2C H 0.1995 -0.1151 0.4950 0.150 Uiso 1 1 calc R . .
C3 C 0.2518(3) -0.1437(3) 0.2470(7) 0.089(2) Uani 1 1 d . . .
H3A H 0.2710 -0.1497 0.3312 0.134 Uiso 1 1 calc R . .
H3B H 0.2756 -0.1375 0.1717 0.134 Uiso 1 1 calc R . .
H3C H 0.2308 -0.1737 0.2262 0.134 Uiso 1 1 calc R . .
C4 C 0.2922(3) -0.0574(4) -0.0328(9) 0.100(3) Uani 1 1 d . . .
H4A H 0.3044 -0.0818 0.0357 0.151 Uiso 1 1 calc R . .
H4B H 0.2914 -0.0230 0.0067 0.151 Uiso 1 1 calc R . .
H4C H 0.3153 -0.0577 -0.1115 0.151 Uiso 1 1 calc R . .
C5 C 0.2356(3) -0.1396(3) -0.1651(8) 0.089(2) Uani 1 1 d . . .
H5A H 0.2608 -0.1373 -0.2388 0.133 Uiso 1 1 calc R . .
H5B H 0.2030 -0.1521 -0.2018 0.133 Uiso 1 1 calc R . .
H5C H 0.2479 -0.1633 -0.0951 0.133 Uiso 1 1 calc R . .
C6 C 0.2240(4) -0.0355(4) -0.2457(8) 0.119(3) Uani 1 1 d . . .
H6A H 0.2279 0.0005 -0.2203 0.179 Uiso 1 1 calc R . .
H6B H 0.1911 -0.0403 -0.2919 0.179 Uiso 1 1 calc R . .
H6C H 0.2518 -0.0454 -0.3072 0.179 Uiso 1 1 calc R . .
C7 C 0.0267(3) -0.0689(3) -0.0334(8) 0.096(2) Uani 1 1 d . . .
H7A H 0.0024 -0.0647 -0.1087 0.143 Uiso 1 1 calc R . .
H7B H 0.0175 -0.0457 0.0411 0.143 Uiso 1 1 calc R . .
H7C H 0.0255 -0.1043 -0.0006 0.143 Uiso 1 1 calc R . .
C8 C 0.0853(4) 0.0122(3) -0.1668(11) 0.126(3) Uani 1 1 d . . .
H8A H 0.0656 0.0105 -0.2517 0.190 Uiso 1 1 calc R . .
H8B H 0.1193 0.0263 -0.1856 0.190 Uiso 1 1 calc R . .
H8C H 0.0675 0.0341 -0.1012 0.190 Uiso 1 1 calc R . .
C9 C 0.0942(3) -0.0956(4) -0.2463(7) 0.098(3) Uani 1 1 d . . .
H9A H 0.0949 -0.1315 -0.2178 0.146 Uiso 1 1 calc R . .
H9B H 0.1250 -0.0879 -0.2993 0.146 Uiso 1 1 calc R . .
H9C H 0.0638 -0.0894 -0.3026 0.146 Uiso 1 1 calc R . .
C10 C 0.1742(3) 0.0039(3) 0.0848(6) 0.078(2) Uani 1 1 d . . .
C11 C 0.0974(2) -0.0523(2) 0.2233(5) 0.0559(14) Uani 1 1 d . . .
H11 H 0.0781 -0.0821 0.2437 0.067 Uiso 1 1 calc R . .
C12 C 0.0821(2) -0.0104(3) 0.2913(6) 0.0661(16) Uani 1 1 d . . .
H12 H 0.0996 0.0204 0.2694 0.079 Uiso 1 1 calc R . .
C13 C 0.0407(2) -0.0057(3) 0.3977(5) 0.0601(16) Uani 1 1 d . A .
C14 C 0.0265(3) 0.0430(2) 0.4531(6) 0.0671(17) Uani 1 1 d D . .
C15 C 0.0133(3) -0.0476(3) 0.4485(6) 0.0661(17) Uani 1 1 d . . .
H15 H 0.0217 -0.0808 0.4157 0.079 Uiso 1 1 calc R A .
C16 C 0.0867(8) 0.1033(11) 0.469(3) 0.124(9) Uiso 0.49(2) 1 d PD A 1
H16A H 0.1165 0.0813 0.4487 0.149 Uiso 0.49(2) 1 calc PR A 1
H16B H 0.0793 0.1026 0.5677 0.149 Uiso 0.49(2) 1 calc PR A 1
C17 C 0.0948(17) 0.1594(11) 0.415(5) 0.64(8) Uiso 0.49(2) 1 d PD A 1
H17A H 0.0635 0.1720 0.3697 0.769 Uiso 0.49(2) 1 calc PR A 1
H17B H 0.1033 0.1826 0.4917 0.769 Uiso 0.49(2) 1 calc PR A 1
C18 C 0.141(2) 0.156(3) 0.311(12) 0.961 Uiso 0.49(2) 1 d PD A 1
H18A H 0.1424 0.1220 0.2692 0.769 Uiso 0.49(2) 1 calc PR A 1
H18B H 0.1734 0.1637 0.3573 0.769 Uiso 0.49(2) 1 calc PR A 1
C19 C 0.129(3) 0.198(3) 0.200(6) 0.56(7) Uiso 0.49(2) 1 d PD A 1
H19A H 0.1607 0.2103 0.1600 0.841 Uiso 0.49(2) 1 calc PR A 1
H19B H 0.1107 0.2270 0.2427 0.841 Uiso 0.49(2) 1 calc PR A 1
H19C H 0.1071 0.1834 0.1286 0.841 Uiso 0.49(2) 1 calc PR A 1
O1 O 0.0429(6) 0.0892(4) 0.3894(15) 0.076(5) Uani 0.49(2) 1 d PDU A 1
O1' O 0.0599(9) 0.0831(6) 0.412(2) 0.120(7) Uani 0.51(2) 1 d PDU A 2
C16' C 0.0636(10) 0.1288(8) 0.486(2) 0.146(9) Uani 0.51(2) 1 d PDU A 2
H16C H 0.0784 0.1229 0.5775 0.176 Uiso 0.51(2) 1 calc PR A 2
H16D H 0.0298 0.1454 0.4959 0.176 Uiso 0.51(2) 1 calc PR A 2
C17' C 0.1003(9) 0.1615(6) 0.394(2) 0.152(11) Uani 0.51(2) 1 d PDU A 2
H17C H 0.0878 0.1971 0.3871 0.182 Uiso 0.51(2) 1 calc PR A 2
H17D H 0.1026 0.1467 0.3014 0.182 Uiso 0.51(2) 1 calc PR A 2
C19' C 0.175(2) 0.104(3) 0.441(9) 0.68(8) Uiso 0.51(2) 1 d PD A 2
H19D H 0.1553 0.0797 0.4952 1.013 Uiso 0.51(2) 1 calc PR A 2
H19E H 0.2111 0.1029 0.4685 1.013 Uiso 0.51(2) 1 calc PR A 2
H19F H 0.1720 0.0960 0.3442 1.013 Uiso 0.51(2) 1 calc PR A 2
C18' C 0.1538(10) 0.160(2) 0.467(5) 0.44(4) Uiso 0.51(2) 1 d PD A 2
H18C H 0.1501 0.1664 0.5658 0.523 Uiso 0.51(2) 1 calc PR A 2
H18D H 0.1771 0.1857 0.4276 0.523 Uiso 0.51(2) 1 calc PR A 2
Cl2 Cl 0.13150(7) -0.15744(6) 0.07220(14) 0.0665(4) Uani 1 1 d . . .
O2 O 0.1856(3) 0.0476(2) 0.0894(6) 0.119(2) Uani 1 1 d . . .
P1 P 0.20968(7) -0.08692(7) 0.26941(16) 0.0666(5) Uani 1 1 d . . .
P2 P 0.22614(7) -0.07599(8) -0.08915(15) 0.0674(5) Uani 1 1 d . . .
P3 P 0.09195(7) -0.05398(8) -0.09359(16) 0.0697(5) Uani 1 1 d . . .

loop_
_atom_site_aniso_label
_atom_site_aniso_U_11
_atom_site_aniso_U_22
_atom_site_aniso_U_33
_atom_site_aniso_U_23
_atom_site_aniso_U_13
_atom_site_aniso_U_12
Ru1 0.0629(3) 0.0676(3) 0.0279(3) -0.0028(2) 0.00389(19) 0.0122(2)
C1 0.125(7) 0.131(7) 0.067(5) -0.009(5) -0.033(5) -0.023(5)
C2 0.120(7) 0.147(8) 0.034(4) 0.017(4) 0.006(4) 0.019(6)
C3 0.090(5) 0.109(6) 0.068(4) 0.014(4) -0.016(4) 0.016(4)
C4 0.080(5) 0.138(7) 0.083(5) -0.015(5) 0.017(4) -0.018(5)
C5 0.082(5) 0.106(5) 0.079(5) -0.026(4) 0.030(4) -0.005(4)
C6 0.130(7) 0.171(9) 0.057(5) 0.036(5) 0.027(5) -0.005(6)
C7 0.076(5) 0.136(7) 0.075(5) -0.010(5) -0.006(4) 0.021(5)
C8 0.123(7) 0.127(7) 0.129(8) 0.057(6) -0.030(6) 0.029(6)
C9 0.093(5) 0.152(7) 0.048(4) -0.014(4) -0.015(4) 0.030(5)
C10 0.090(5) 0.095(6) 0.050(4) 0.003(4) 0.007(3) 0.015(4)
C11 0.064(3) 0.067(4) 0.037(3) -0.005(3) 0.010(3) 0.009(3)
C12 0.075(4) 0.084(4) 0.039(3) -0.008(3) 0.010(3) 0.016(3)
C13 0.067(4) 0.084(4) 0.030(3) -0.001(3) 0.002(2) 0.019(3)
C14 0.084(4) 0.071(4) 0.046(4) -0.010(3) 0.014(3) 0.005(3)
C15 0.094(5) 0.063(4) 0.042(3) -0.009(3) 0.006(3) 0.016(4)
O1 0.086(7) 0.076(7) 0.068(7) 0.010(5) 0.025(5) 0.009(5)
O1' 0.121(10) 0.117(10) 0.121(10) -0.026(7) 0.040(8) -0.010(8)
C16' 0.150(12) 0.130(12) 0.158(12) -0.002(9) 0.017(9) -0.016(9)
C17' 0.165(13) 0.128(12) 0.163(14) -0.008(8) 0.019(9) -0.027(8)
Cl2 0.0815(11) 0.0706(10) 0.0473(9) -0.0038(7) 0.0011(7) 0.0069(8)
O2 0.159(6) 0.075(4) 0.123(6) -0.003(3) 0.025(4) 0.002(4)
P1 0.0763(11) 0.0898(12) 0.0337(8) -0.0031(8) -0.0059(7) 0.0076(9)
P2 0.0706(11) 0.0906(13) 0.0411(9) -0.0061(8) 0.0095(7) 0.0032(9)
P3 0.0752(11) 0.0914(13) 0.0426(9) 0.0007(8) -0.0051(8) 0.0236(9)

loop_
_atom_type_symbol
_atom_type_description
_atom_type_scat_dispersion_real
_atom_type_scat_dispersion_imag
_atom_type_scat_source
C C 0.0033 0.0016 'International Tables Vol C Tables 4.2.6.8 and 6.1.1.4'
H H 0.0000 0.0000 'International Tables Vol C Tables 4.2.6.8 and 6.1.1.4'
O O 0.0106 0.0060 'International Tables Vol C Tables 4.2.6.8 and 6.1.1.4'
P P 0.1023 0.0942 'International Tables Vol C Tables 4.2.6.8 and 6.1.1.4'
Cl Cl 0.1484 0.1585 'International Tables Vol C Tables 4.2.6.8 and 6.1.1.4'
Ru Ru -1.2594 0.8363 'International Tables Vol C Tables 4.2.6.8 and 6.1.1.4'

loop_
_geom_angle_atom_site_label_1
_geom_angle_atom_site_label_2
_geom_angle_atom_site_label_3
_geom_angle
_geom_angle_site_symmetry_1
_geom_angle_site_symmetry_3
C10 Ru1 C11 90.3(3) . .
C10 Ru1 P1 94.0(2) . .
C11 Ru1 P1 85.84(15) . .
C10 Ru1 P3 95.2(2) . .
C11 Ru1 P3 85.91(16) . .
P1 Ru1 P3 167.67(7) . .
C10 Ru1 P2 88.4(2) . .
C11 Ru1 P2 178.76(18) . .
P1 Ru1 P2 94.21(6) . .
P3 Ru1 P2 94.24(6) . .
C10 Ru1 Cl2 177.9(2) . .
C11 Ru1 Cl2 87.58(17) . .
P1 Ru1 Cl2 85.97(6) . .
P3 Ru1 Cl2 84.54(6) . .
P2 Ru1 Cl2 93.66(6) . .
P1 C1 H1A 109.5 . .
P1 C1 H1B 109.5 . .
H1A C1 H1B 109.5 . .
P1 C1 H1C 109.4 . .
H1A C1 H1C 109.5 . .
H1B C1 H1C 109.5 . .
P1 C2 H2A 109.5 . .
P1 C2 H2B 109.5 . .
H2A C2 H2B 109.5 . .
P1 C2 H2C 109.4 . .
H2A C2 H2C 109.5 . .
H2B C2 H2C 109.5 . .
P1 C3 H3A 109.5 . .
P1 C3 H3B 109.4 . .
H3A C3 H3B 109.5 . .
P1 C3 H3C 109.5 . .
H3A C3 H3C 109.5 . .
H3B C3 H3C 109.5 . .
P2 C4 H4A 109.5 . .
P2 C4 H4B 109.5 . .
H4A C4 H4B 109.5 . .
P2 C4 H4C 109.4 . .
H4A C4 H4C 109.5 . .
H4B C4 H4C 109.5 . .
P2 C5 H5A 109.4 . .
P2 C5 H5B 109.4 . .
H5A C5 H5B 109.5 . .
P2 C5 H5C 109.6 . .
H5A C5 H5C 109.5 . .
H5B C5 H5C 109.5 . .
P2 C6 H6A 109.6 . .
P2 C6 H6B 109.4 . .
H6A C6 H6B 109.5 . .
P2 C6 H6C 109.5 . .
H6A C6 H6C 109.5 . .
H6B C6 H6C 109.5 . .
P3 C7 H7A 109.4 . .
P3 C7 H7B 109.5 . .
H7A C7 H7B 109.5 . .
P3 C7 H7C 109.5 . .
H7A C7 H7C 109.5 . .
H7B C7 H7C 109.5 . .
P3 C8 H8A 109.5 . .
P3 C8 H8B 109.4 . .
H8A C8 H8B 109.5 . .
P3 C8 H8C 109.5 . .
H8A C8 H8C 109.5 . .
H8B C8 H8C 109.5 . .
P3 C9 H9A 109.5 . .
P3 C9 H9B 109.5 . .
H9A C9 H9B 109.5 . .
P3 C9 H9C 109.4 . .
H9A C9 H9C 109.5 . .
H9B C9 H9C 109.5 . .
O2 C10 Ru1 179.2(8) . .
C12 C11 Ru1 131.9(5) . .
C12 C11 H11 114.0 . .
Ru1 C11 H11 114.1 . .
C11 C12 C13 128.5(7) . .
C11 C12 H12 115.8 . .
C13 C12 H12 115.8 . .
C15 C13 C14 115.4(5) . .
C15 C13 C12 123.3(6) . .
C14 C13 C12 121.3(6) . .
O1' C14 C15 125.3(10) . 5_556
O1' C14 O1 21.1(12) . .
C15 C14 O1 116.4(9) 5_556 .
O1' C14 C13 112.9(9) . .
C15 C14 C13 121.4(6) 5_556 .
O1 C14 C13 120.6(9) . .
C13 C15 C14 123.2(6) . 5_556
C13 C15 H15 118.4 . .
C14 C15 H15 118.4 5_556 .
O1 C16 C17 99.7(9) . .
O1 C16 H16A 111.5 . .
C17 C16 H16A 111.1 . .
O1 C16 H16B 111.8 . .
C17 C16 H16B 112.8 . .
H16A C16 H16B 109.6 . .
C18 C17 C16 105.8(9) . .
C18 C17 H17A 110.8 . .
C16 C17 H17A 110.6 . .
C18 C17 H17B 111.3 . .
C16 C17 H17B 109.7 . .
H17A C17 H17B 108.7 . .
C17 C18 C19 105.3(10) . .
C17 C18 H18A 111.6 . .
C19 C18 H18A 111.3 . .
C17 C18 H18B 110.3 . .
C19 C18 H18B 109.6 . .
H18A C18 H18B 108.8 . .
C14 O1 C16 102.8(13) . .
C16' O1' C14 121.6(14) . .
O1' C16' C17' 102.1(9) . .
O1' C16' H16C 111.8 . .
C17' C16' H16C 111.3 . .
O1' C16' H16D 111.0 . .
C17' C16' H16D 111.4 . .
H16C C16' H16D 109.2 . .
C16' C17' C18' 105.6(9) . .
C16' C17' H17C 110.6 . .
C18' C17' H17C 112.1 . .
C16' C17' H17D 110.6 . .
C18' C17' H17D 109.2 . .
H17C C17' H17D 108.7 . .
C18' C19' H19D 125.3 . .
C18' C19' H19E 123.1 . .
H19D C19' H19E 93.3 . .
C18' C19' H19F 120.6 . .
H19D C19' H19F 91.3 . .
H19E C19' H19F 94.8 . .
C17' C18' C19' 105.6(9) . .
C17' C18' H18C 109.4 . .
C19' C18' H18C 111.5 . .
C17' C18' H18D 110.2 . .
C19' C18' H18D 111.3 . .
H18C C18' H18D 108.8 . .
C2 P1 C3 99.1(4) . .
C2 P1 C1 103.1(4) . .
C3 P1 C1 103.2(4) . .
C2 P1 Ru1 115.6(3) . .
C3 P1 Ru1 116.1(2) . .
C1 P1 Ru1 117.3(3) . .
C5 P2 C6 100.6(4) . .
C5 P2 C4 103.3(4) . .
C6 P2 C4 97.1(4) . .
C5 P2 Ru1 118.8(2) . .
C6 P2 Ru1 117.1(3) . .
C4 P2 Ru1 116.6(3) . .
C7 P3 C9 99.4(4) . .
C7 P3 C8 103.3(4) . .
C9 P3 C8 103.6(4) . .
C7 P3 Ru1 114.2(3) . .
C9 P3 Ru1 118.3(2) . .
C8 P3 Ru1 115.7(3) . .

loop_
_geom_bond_atom_site_label_1
_geom_bond_atom_site_label_2
_geom_bond_distance
_geom_bond_site_symmetry_2
Ru1 C10 1.801(9) .
Ru1 C11 2.105(5) .
Ru1 P1 2.3555(16) .
Ru1 P3 2.3589(17) .
Ru1 P2 2.3963(16) .
Ru1 Cl2 2.4776(17) .
C1 P1 1.825(8) .
C1 H1A 0.9600 .
C1 H1B 0.9600 .
C1 H1C 0.9600 .
C2 P1 1.794(7) .
C2 H2A 0.9600 .
C2 H2B 0.9600 .
C2 H2C 0.9600 .
C3 P1 1.823(7) .
C3 H3A 0.9600 .
C3 H3B 0.9600 .
C3 H3C 0.9600 .
C4 P2 1.840(8) .
C4 H4A 0.9600 .
C4 H4B 0.9600 .
C4 H4C 0.9600 .
C5 P2 1.802(7) .
C5 H5A 0.9600 .
C5 H5B 0.9600 .
C5 H5C 0.9600 .
C6 P2 1.828(8) .
C6 H6A 0.9600 .
C6 H6B 0.9600 .
C6 H6C 0.9600 .
C7 P3 1.810(7) .
C7 H7A 0.9600 .
C7 H7B 0.9600 .
C7 H7C 0.9600 .
C8 P3 1.843(8) .
C8 H8A 0.9600 .
C8 H8B 0.9600 .
C8 H8C 0.9600 .
C9 P3 1.815(7) .
C9 H9A 0.9600 .
C9 H9B 0.9600 .
C9 H9C 0.9600 .
C10 O2 1.159(9) .
C11 C12 1.317(8) .
C11 H11 0.9300 .
C12 C13 1.478(8) .
C12 H12 0.9300 .
C13 C15 1.373(9) .
C13 C14 1.404(8) .
C14 O1' 1.395(9) .
C14 C15 1.396(8) 5_556
C14 O1 1.396(8) .
C15 C14 1.396(8) 5_556
C15 H15 0.9300 .
C16 O1 1.403(10) .
C16 C17 1.538(10) .
C16 H16A 0.9700 .
C16 H16B 0.9700 .
C17 C18 1.542(11) .
C17 H17A 0.9700 .
C17 H17B 0.9700 .
C18 C19 1.543(11) .
C18 H18A 0.9700 .
C18 H18B 0.9700 .
C19 H19A 1.0795 .
C19 H19B 1.0997 .
C19 H19C 1.0899 .
O1' C16' 1.372(10) .
C16' C17' 1.537(10) .
C16' H16C 0.9700 .
C16' H16D 0.9700 .
C17' C18' 1.539(10) .
C17' H17C 0.9700 .
C17' H17D 0.9700 .
C19' C18' 1.539(11) .
C19' H19D 1.1243 .
C19' H19E 1.1023 .
C19' H19F 1.0850 .
C18' H18C 0.9700 .
C18' H18D 0.9700 .

loop_
_geom_torsion_atom_site_label_1
_geom_torsion_atom_site_label_2
_geom_torsion_atom_site_label_3
_geom_torsion_atom_site_label_4
_geom_torsion
_geom_torsion_site_symmetry_1
_geom_torsion_site_symmetry_4
C11 Ru1 C10 O2 155(100) . .
P1 Ru1 C10 O2 69(60) . .
P3 Ru1 C10 O2 -119(60) . .
P2 Ru1 C10 O2 -25(60) . .
Cl2 Ru1 C10 O2 158(100) . .
C10 Ru1 C11 C12 -1.7(6) . .
P1 Ru1 C11 C12 92.3(6) . .
P3 Ru1 C11 C12 -96.9(6) . .
P2 Ru1 C11 C12 0(8) . .
Cl2 Ru1 C11 C12 178.4(6) . .
Ru1 C11 C12 C13 -177.1(4) . .
C11 C12 C13 C15 4.3(10) . .
C11 C12 C13 C14 -175.2(6) . .
C15 C13 C14 O1' 172.0(14) . .
C12 C13 C14 O1' -8.4(15) . .
C15 C13 C14 C15 -0.9(10) . 5_556
C12 C13 C14 C15 178.7(6) . 5_556
C15 C13 C14 O1 -165.9(9) . .
C12 C13 C14 O1 13.6(11) . .
C14 C13 C15 C14 0.9(10) . 5_556
C12 C13 C15 C14 -178.7(6) . 5_556
O1 C16 C17 C18 -102(5) . .
C16 C17 C18 C19 147(8) . .
O1' C14 O1 C16 -24(3) . .
C15 C14 O1 C16 96.3(19) 5_556 .
C13 C14 O1 C16 -97.9(17) . .
C17 C16 O1 C14 -168(2) . .
C15 C14 O1' C16' 14(4) 5_556 .
O1 C14 O1' C16' 85(4) . .
C13 C14 O1' C16' -159(3) . .
C14 O1' C16' C17' -175(2) . .
O1' C16' C17' C18' -103(3) . .
C16' C17' C18' C19' 73(5) . .
C10 Ru1 P1 C2 111.9(4) . .
C11 Ru1 P1 C2 21.9(4) . .
P3 Ru1 P1 C2 -26.2(5) . .
P2 Ru1 P1 C2 -159.3(4) . .
Cl2 Ru1 P1 C2 -66.0(4) . .
C10 Ru1 P1 C3 -132.6(4) . .
C11 Ru1 P1 C3 137.4(4) . .
P3 Ru1 P1 C3 89.3(4) . .
P2 Ru1 P1 C3 -43.9(3) . .
Cl2 Ru1 P1 C3 49.5(3) . .
C10 Ru1 P1 C1 -10.0(4) . .
C11 Ru1 P1 C1 -100.0(4) . .
P3 Ru1 P1 C1 -148.1(4) . .
P2 Ru1 P1 C1 78.7(4) . .
Cl2 Ru1 P1 C1 172.1(3) . .
C10 Ru1 P2 C5 -177.2(4) . .
C11 Ru1 P2 C5 -179(100) . .
P1 Ru1 P2 C5 88.9(3) . .
P3 Ru1 P2 C5 -82.1(3) . .
Cl2 Ru1 P2 C5 2.7(3) . .
C10 Ru1 P2 C6 -56.1(4) . .
C11 Ru1 P2 C6 -58(7) . .
P1 Ru1 P2 C6 -150.0(4) . .
P3 Ru1 P2 C6 39.0(4) . .
Cl2 Ru1 P2 C6 123.8(4) . .
C10 Ru1 P2 C4 58.2(4) . .
C11 Ru1 P2 C4 57(7) . .
P1 Ru1 P2 C4 -35.7(3) . .
P3 Ru1 P2 C4 153.3(3) . .
Cl2 Ru1 P2 C4 -122.0(3) . .
C10 Ru1 P3 C7 -114.5(4) . .
C11 Ru1 P3 C7 -24.5(3) . .
P1 Ru1 P3 C7 23.6(5) . .
P2 Ru1 P3 C7 156.7(3) . .
Cl2 Ru1 P3 C7 63.4(3) . .
C10 Ru1 P3 C9 129.1(4) . .
C11 Ru1 P3 C9 -140.9(4) . .
P1 Ru1 P3 C9 -92.8(5) . .
P2 Ru1 P3 C9 40.3(4) . .
Cl2 Ru1 P3 C9 -53.0(4) . .
C10 Ru1 P3 C8 5.4(4) . .
C11 Ru1 P3 C8 95.3(4) . .
P1 Ru1 P3 C8 143.5(5) . .
P2 Ru1 P3 C8 -83.4(4) . .
Cl2 Ru1 P3 C8 -176.7(4) . .
